data_4127544
loop_
_publ_author_name
'Farrell, Jeffrey M.'
'M\"utzel, Carina'
'Bialas, David'
'Rudolf, Maximilian'
'Menekse, Kaan'
'Krause, Ana-Maria'
'Stolte, Matthias'
'W\"urthner, Frank'

_publ_section_title
;
 Tunable Low-LUMO Boron-Doped Polycyclic Aromatic Hydrocarbons by General
 One-Pot C-H Borylations.
;
_journal_issue 22
_journal_name_full 'Journal of the American Chemical Society'
_journal_page_first 9096
_journal_page_last 9104
_journal_paper_doi 10.1021/jacs.9b04675
_journal_volume 141
_journal_year 2019
_chemical_formula_moiety 'C26 H18 B2 O2, 2(C2 H6 O S)'
_chemical_formula_sum 'C30 H30 B2 O4 S2'
_chemical_formula_weight 540.28
_space_group_crystal_system triclinic
_space_group_IT_number 2
_space_group_name_Hall '-P 1'
_space_group_name_H-M_alt 'P -1'
_symmetry_space_group_name_Hall '-P 1'
_symmetry_space_group_name_H-M 'P -1'
_atom_sites_solution_hydrogens geom
_audit_creation_method SHELXL-2016/6
_cell_angle_alpha 70.856(5)
_cell_angle_beta 84.636(5)
_cell_angle_gamma 73.657(5)
_cell_formula_units_Z 1
_cell_length_a 5.7757(6)
_cell_length_b 10.0831(12)
_cell_length_c 12.4448(14)
_cell_measurement_reflns_used 9918
_cell_measurement_temperature 100(2)
_cell_measurement_theta_max 72.44
_cell_measurement_theta_min 3.76
_cell_volume 657.00(13)
_computing_cell_refinement 'Bruker SAINT'
_computing_data_collection 'Bruker APEX3'
_computing_data_reduction 'Bruker SAINT'
_computing_molecular_graphics 'Bruker SHELXTL'
_computing_publication_material 'Bruker SHELXTL'
_computing_structure_refinement 'SHELXL-2016/6 (Sheldrick, 2016)'
_computing_structure_solution 'SHELXT 2014/5 (Sheldrick, 2014)'
_diffrn_ambient_temperature 100(2)
_diffrn_measured_fraction_theta_full 0.995
_diffrn_measured_fraction_theta_max 0.992
_diffrn_measurement_device_type Bruker-Kappa-D8Quest_Photon100
_diffrn_measurement_method omega_and_phi_scan
_diffrn_radiation_type CuK\a
_diffrn_radiation_wavelength 1.54178
_diffrn_reflns_av_R_equivalents 0.0229
_diffrn_reflns_av_unetI/netI 0.0177
_diffrn_reflns_Laue_measured_fraction_full 0.995
_diffrn_reflns_Laue_measured_fraction_max 0.992
_diffrn_reflns_limit_h_max 7
_diffrn_reflns_limit_h_min -7
_diffrn_reflns_limit_k_max 10
_diffrn_reflns_limit_k_min -12
_diffrn_reflns_limit_l_max 15
_diffrn_reflns_limit_l_min -15
_diffrn_reflns_number 13756
_diffrn_reflns_point_group_measured_fraction_full 0.995
_diffrn_reflns_point_group_measured_fraction_max 0.992
_diffrn_reflns_theta_full 67.679
_diffrn_reflns_theta_max 72.424
_diffrn_reflns_theta_min 3.760
_diffrn_source Cu/K(alpha)_ImuS_Microsource
_exptl_absorpt_coefficient_mu 2.124
_exptl_absorpt_correction_T_max 0.7536
_exptl_absorpt_correction_T_min 0.6336
_exptl_absorpt_correction_type multi-scan
_exptl_absorpt_process_details Bruker-SADABS
_exptl_crystal_colour yellow
_exptl_crystal_density_diffrn 1.366
_exptl_crystal_description block
_exptl_crystal_F_000 284
_exptl_crystal_size_max 0.187
_exptl_crystal_size_mid 0.067
_exptl_crystal_size_min 0.018
_refine_diff_density_max 0.366
_refine_diff_density_min -0.320
_refine_diff_density_rms 0.050
_refine_ls_extinction_method none
_refine_ls_goodness_of_fit_ref 1.057
_refine_ls_hydrogen_treatment constr
_refine_ls_matrix_type full
_refine_ls_number_parameters 175
_refine_ls_number_reflns 2582
_refine_ls_number_restraints 0
_refine_ls_restrained_S_all 1.057
_refine_ls_R_factor_all 0.0342
_refine_ls_R_factor_gt 0.0333
_refine_ls_shift/su_max 0.001
_refine_ls_shift/su_mean 0.000
_refine_ls_structure_factor_coef Fsqd
_refine_ls_weighting_details 'w=1/[\s^2^(Fo^2^)+(0.0489P)^2^+0.3683P] where P=(Fo^2^+2Fc^2^)/3'
_refine_ls_weighting_scheme calc
_refine_ls_wR_factor_gt 0.0897
_refine_ls_wR_factor_ref 0.0906
_reflns_Friedel_coverage 0.000
_reflns_number_gt 2513
_reflns_number_total 2582
_reflns_threshold_expression 'I > 2\s(I)'
_cod_data_source_file ja9b04675_si_003.cif
_cod_data_source_block MR004_a
_cod_database_code 4127544
_shelx_shelxl_version_number 2016/6
_shelx_space_group_comment
;
The symmetry employed for this shelxl refinement is uniquely defined
by the following loop, which should always be used as a source of
symmetry information in preference to the above space-group names.
They are only intended as comments.
;

loop_
_space_group_symop_operation_xyz
'x, y, z'
'-x, -y, -z'

loop_
_atom_site_label
_atom_site_type_symbol
_atom_site_fract_x
_atom_site_fract_y
_atom_site_fract_z
_atom_site_U_iso_or_equiv
_atom_site_adp_type
_atom_site_occupancy
_atom_site_site_symmetry_order
_atom_site_calc_flag
_atom_site_refinement_flags_posn
_atom_site_refinement_flags_adp
B1 B -0.1365(3) 0.70795(17) 0.66083(13) 0.0171(3) Uani 1 1 d . .
C1 C 0.0129(3) 0.36294(15) 0.68092(12) 0.0201(3) Uani 1 1 d . .
H1 H -0.127489 0.409823 0.634875 0.024 Uiso 1 1 calc R U
C2 C 0.0661(3) 0.21402(16) 0.73647(13) 0.0216(3) Uani 1 1 d . .
H2 H -0.035337 0.159373 0.726461 0.026 Uiso 1 1 calc R U
C3 C 0.2672(3) 0.14439(15) 0.80671(12) 0.0219(3) Uani 1 1 d . .
H3 H 0.301504 0.042872 0.846173 0.026 Uiso 1 1 calc R U
C4 C 0.4170(3) 0.22465(16) 0.81853(12) 0.0218(3) Uani 1 1 d . .
H4 H 0.554627 0.177778 0.866407 0.026 Uiso 1 1 calc R U
C5 C 0.3674(2) 0.37346(15) 0.76075(12) 0.0193(3) Uani 1 1 d . .
H5 H 0.473289 0.426927 0.768238 0.023 Uiso 1 1 calc R U
C6 C 0.1632(2) 0.44469(14) 0.69189(11) 0.0172(3) Uani 1 1 d . .
C7 C 0.1039(2) 0.60472(14) 0.63423(11) 0.0168(3) Uani 1 1 d . .
C8 C 0.2654(2) 0.66545(14) 0.56529(11) 0.0174(3) Uani 1 1 d . .
H8 H 0.414551 0.602506 0.552639 0.021 Uiso 1 1 calc R U
C9 C 0.2268(2) 0.82159(14) 0.50863(11) 0.0160(3) Uani 1 1 d . .
C10 C 0.4006(2) 0.87127(15) 0.43493(11) 0.0177(3) Uani 1 1 d . .
H10 H 0.541659 0.802976 0.421240 0.021 Uiso 1 1 calc R U
C11 C 0.3729(2) 1.02036(15) 0.37995(11) 0.0177(3) Uani 1 1 d . .
H11 H 0.496283 1.050829 0.330111 0.021 Uiso 1 1 calc R U
C12 C 0.1698(2) 1.12461(15) 0.39651(11) 0.0166(3) Uani 1 1 d . .
C13 C -0.0128(2) 1.07538(14) 0.47158(11) 0.0155(3) Uani 1 1 d . .
C14 C 0.1624(3) 0.61193(17) 1.03560(13) 0.0280(3) Uani 1 1 d . .
H14A H 0.290189 0.520830 1.047232 0.042 Uiso 1 1 calc R U
H14B H 0.008761 0.589862 1.063404 0.042 Uiso 1 1 calc R U
H14C H 0.202005 0.669808 1.077432 0.042 Uiso 1 1 calc R U
C15 C -0.1143(3) 0.85924(16) 0.89684(13) 0.0246(3) Uani 1 1 d . .
H15A H -0.080418 0.900475 0.952940 0.037 Uiso 1 1 calc R U
H15B H -0.257749 0.822969 0.920307 0.037 Uiso 1 1 calc R U
H15C H -0.143165 0.934748 0.822406 0.037 Uiso 1 1 calc R U
O1 O -0.29540(17) 0.64721(10) 0.73358(8) 0.0201(2) Uani 1 1 d . .
H1A H -0.403070 0.712685 0.750824 0.030 Uiso 1 1 calc R U
O2 O 0.35315(19) 0.77458(11) 0.85923(9) 0.0259(2) Uani 1 1 d . .
S1 S 0.13765(6) 0.71267(3) 0.88750(3) 0.01929(12) Uani 1 1 d . .

loop_
_atom_site_aniso_label
_atom_site_aniso_U_11
_atom_site_aniso_U_22
_atom_site_aniso_U_33
_atom_site_aniso_U_23
_atom_site_aniso_U_13
_atom_site_aniso_U_12
B1 0.0162(7) 0.0182(7) 0.0168(7) -0.0050(6) -0.0002(5) -0.0050(6)
C1 0.0187(7) 0.0207(7) 0.0208(7) -0.0076(5) 0.0030(5) -0.0047(5)
C2 0.0229(7) 0.0197(7) 0.0250(7) -0.0100(6) 0.0079(6) -0.0092(5)
C3 0.0251(7) 0.0142(6) 0.0229(7) -0.0050(5) 0.0086(6) -0.0037(5)
C4 0.0195(7) 0.0187(7) 0.0224(7) -0.0043(5) 0.0020(5) -0.0008(5)
C5 0.0174(6) 0.0178(6) 0.0222(7) -0.0063(5) 0.0027(5) -0.0047(5)
C6 0.0175(6) 0.0154(6) 0.0172(6) -0.0057(5) 0.0048(5) -0.0028(5)
C7 0.0185(6) 0.0151(6) 0.0164(6) -0.0048(5) -0.0007(5) -0.0038(5)
C8 0.0165(6) 0.0164(7) 0.0180(6) -0.0067(5) 0.0001(5) -0.0009(5)
C9 0.0162(6) 0.0157(6) 0.0155(6) -0.0048(5) -0.0002(5) -0.0035(5)
C10 0.0157(6) 0.0173(6) 0.0184(6) -0.0064(5) 0.0016(5) -0.0015(5)
C11 0.0167(6) 0.0189(7) 0.0165(6) -0.0043(5) 0.0035(5) -0.0062(5)
C12 0.0168(6) 0.0174(7) 0.0152(6) -0.0047(5) -0.0001(5) -0.0043(5)
C13 0.0155(6) 0.0161(7) 0.0150(6) -0.0053(5) 0.0000(5) -0.0038(5)
C14 0.0273(8) 0.0257(8) 0.0240(7) -0.0011(6) 0.0030(6) -0.0050(6)
C15 0.0208(7) 0.0236(7) 0.0257(7) -0.0064(6) 0.0013(6) -0.0023(6)
O1 0.0175(5) 0.0153(5) 0.0240(5) -0.0037(4) 0.0040(4) -0.0032(4)
O2 0.0219(5) 0.0238(5) 0.0322(6) -0.0087(4) 0.0092(4) -0.0095(4)
S1 0.01993(19) 0.01846(19) 0.01985(19) -0.00653(13) 0.00442(13) -0.00653(13)

loop_
_atom_type_symbol
_atom_type_description
_atom_type_scat_dispersion_real
_atom_type_scat_dispersion_imag
_atom_type_scat_source
C C 0.0181 0.0091 'International Tables Vol C Tables 4.2.6.8 and 6.1.1.4'
H H 0.0000 0.0000 'International Tables Vol C Tables 4.2.6.8 and 6.1.1.4'
B B 0.0090 0.0039 'International Tables Vol C Tables 4.2.6.8 and 6.1.1.4'
O O 0.0492 0.0322 'International Tables Vol C Tables 4.2.6.8 and 6.1.1.4'
S S 0.3331 0.5567 'International Tables Vol C Tables 4.2.6.8 and 6.1.1.4'

loop_
_geom_angle_atom_site_label_1
_geom_angle_atom_site_label_2
_geom_angle_atom_site_label_3
_geom_angle
_geom_angle_site_symmetry_1
_geom_angle_site_symmetry_3
O1 B1 C7 118.27(12) . .
O1 B1 C12 125.04(12) . 2_576
C7 B1 C12 116.65(12) . 2_576
C2 C1 C6 120.80(13) . .
C2 C1 H1 119.6 . .
C6 C1 H1 119.6 . .
C1 C2 C3 120.32(13) . .
C1 C2 H2 119.8 . .
C3 C2 H2 119.8 . .
C4 C3 C2 119.31(13) . .
C4 C3 H3 120.3 . .
C2 C3 H3 120.3 . .
C3 C4 C5 120.51(13) . .
C3 C4 H4 119.7 . .
C5 C4 H4 119.7 . .
C4 C5 C6 120.50(13) . .
C4 C5 H5 119.7 . .
C6 C5 H5 119.7 . .
C1 C6 C5 118.52(13) . .
C1 C6 C7 120.86(12) . .
C5 C6 C7 120.59(12) . .
C8 C7 C6 120.53(12) . .
C8 C7 B1 118.19(12) . .
C6 C7 B1 121.04(12) . .
C7 C8 C9 124.37(12) . .
C7 C8 H8 117.8 . .
C9 C8 H8 117.8 . .
C10 C9 C13 119.30(12) . 2_576
C10 C9 C8 119.36(12) . .
C13 C9 C8 121.34(12) 2_576 .
C9 C10 C11 121.34(12) . .
C9 C10 H10 119.3 . .
C11 C10 H10 119.3 . .
C12 C11 C10 121.65(12) . .
C12 C11 H11 119.2 . .
C10 C11 H11 119.2 . .
C11 C12 C13 117.85(12) . .
C11 C12 B1 122.95(12) . 2_576
C13 C12 B1 119.18(12) . 2_576
C13 C13 C12 121.22(15) 2_576 .
C13 C13 C9 118.63(15) 2_576 2_576
C12 C13 C9 120.15(12) . 2_576
S1 C14 H14A 109.5 . .
S1 C14 H14B 109.5 . .
H14A C14 H14B 109.5 . .
S1 C14 H14C 109.5 . .
H14A C14 H14C 109.5 . .
H14B C14 H14C 109.5 . .
S1 C15 H15A 109.5 . .
S1 C15 H15B 109.5 . .
H15A C15 H15B 109.5 . .
S1 C15 H15C 109.5 . .
H15A C15 H15C 109.5 . .
H15B C15 H15C 109.5 . .
B1 O1 H1A 109.5 . .
O2 S1 C15 106.25(7) . .
O2 S1 C14 105.74(7) . .
C15 S1 C14 97.47(7) . .

loop_
_geom_bond_atom_site_label_1
_geom_bond_atom_site_label_2
_geom_bond_distance
_geom_bond_site_symmetry_2
B1 O1 1.3543(18) .
B1 C7 1.564(2) .
B1 C12 1.565(2) 2_576
C1 C2 1.388(2) .
C1 C6 1.397(2) .
C1 H1 0.9500 .
C2 C3 1.391(2) .
C2 H2 0.9500 .
C3 C4 1.386(2) .
C3 H3 0.9500 .
C4 C5 1.393(2) .
C4 H4 0.9500 .
C5 C6 1.3965(19) .
C5 H5 0.9500 .
C6 C7 1.4871(18) .
C7 C8 1.345(2) .
C8 C9 1.4591(18) .
C8 H8 0.9500 .
C9 C10 1.3817(19) .
C9 C13 1.4336(18) 2_576
C10 C11 1.4015(19) .
C10 H10 0.9500 .
C11 C12 1.3881(19) .
C11 H11 0.9500 .
C12 C13 1.4276(19) .
C13 C13 1.421(3) 2_576
C14 S1 1.7857(16) .
C14 H14A 0.9800 .
C14 H14B 0.9800 .
C14 H14C 0.9800 .
C15 S1 1.7850(15) .
C15 H15A 0.9800 .
C15 H15B 0.9800 .
C15 H15C 0.9800 .
O1 H1A 0.8400 .
O2 S1 1.5080(11) .

loop_
_geom_torsion_atom_site_label_1
_geom_torsion_atom_site_label_2
_geom_torsion_atom_site_label_3
_geom_torsion_atom_site_label_4
_geom_torsion
_geom_torsion_site_symmetry_1
_geom_torsion_site_symmetry_4
C6 C1 C2 C3 1.8(2) . .
C1 C2 C3 C4 -1.5(2) . .
C2 C3 C4 C5 0.0(2) . .
C3 C4 C5 C6 1.3(2) . .
C2 C1 C6 C5 -0.5(2) . .
C2 C1 C6 C7 -178.81(12) . .
C4 C5 C6 C1 -1.1(2) . .
C4 C5 C6 C7 177.26(12) . .
C1 C6 C7 C8 -125.77(15) . .
C5 C6 C7 C8 55.94(19) . .
C1 C6 C7 B1 60.05(18) . .
C5 C6 C7 B1 -118.24(14) . .
O1 B1 C7 C8 -177.59(12) . .
C12 B1 C7 C8 0.41(18) 2_576 .
O1 B1 C7 C6 -3.27(19) . .
C12 B1 C7 C6 174.72(12) 2_576 .
C6 C7 C8 C9 -177.59(12) . .
B1 C7 C8 C9 -3.2(2) . .
C7 C8 C9 C10 -176.68(13) . .
C7 C8 C9 C13 3.7(2) . 2_576
C13 C9 C10 C11 0.6(2) 2_576 .
C8 C9 C10 C11 -179.01(12) . .
C9 C10 C11 C12 -0.3(2) . .
C10 C11 C12 C13 -0.2(2) . .
C10 C11 C12 B1 178.23(12) . 2_576
C11 C12 C13 C13 0.5(2) . 2_576
B1 C12 C13 C13 -177.99(14) 2_576 2_576
C11 C12 C13 C9 -179.76(12) . 2_576
B1 C12 C13 C9 1.72(19) 2_576 2_576
